data_1507921
loop_
_publ_author_name
'Guo, Yuan-Yuan'
'Lu, Zheng-Dan'
'Tang, Xiao-Liang'
'Dou, Wei'
'Qin, Wen-Wu'
'Wu, Jiang'
'Yang, Li-Zi'
'Zhang, Guo-Lin'
'Liu, Wei-Sheng'
'Ru, Jia-Xi'

_publ_section_title
;
 Synthesis, crystal structures and luminescence properties of lanthanide
 complexes with a tridentate salicylamide-type ligand
;
_journal_name_full
;
Inorganica Chimica Acta
;
_journal_page_first 182
_journal_page_last 188
_journal_paper_doi 10.1016/j.ica.2012.05.009
_journal_volume 391
_journal_year 2012
_chemical_formula_sum 'C22 H30.5 Eu N6.5 O13'
_chemical_formula_weight 745.99
_space_group_IT_number 14
_symmetry_cell_setting monoclinic
_symmetry_space_group_name_Hall '-P 2ybc'
_symmetry_space_group_name_H-M 'P 1 21/c 1'
_atom_sites_solution_hydrogens geom
_atom_sites_solution_primary direct
_atom_sites_solution_secondary difmap
_cell_angle_alpha 90.00
_cell_angle_beta 104.951(2)
_cell_angle_gamma 90.00
_cell_formula_units_Z 4
_cell_length_a 11.832(2)
_cell_length_b 17.749(3)
_cell_length_c 15.827(3)
_cell_measurement_reflns_used 5997
_cell_measurement_temperature 298(2)
_cell_measurement_theta_max 28.125
_cell_measurement_theta_min 2.654
_cell_volume 3211.2(10)
_computing_cell_refinement 'Bruker SMART'
_computing_data_collection 'Bruker SMART'
_computing_data_reduction 'Bruker SAINT'
_computing_molecular_graphics 'Bruker SHELXTL'
_computing_publication_material 'Bruker SHELXTL'
_computing_structure_refinement 'SHELXL-97 (Sheldrick, 1997)'
_computing_structure_solution 'SHELXS-97 (Sheldrick, 1990)'
_diffrn_ambient_temperature 298(2)
_diffrn_measured_fraction_theta_full 0.993
_diffrn_measured_fraction_theta_max 0.993
_diffrn_measurement_device_type 'CCD area detector'
_diffrn_measurement_method 'phi and omega scans'
_diffrn_radiation_monochromator graphite
_diffrn_radiation_source 'fine-focus sealed tube'
_diffrn_radiation_type MoK\a
_diffrn_radiation_wavelength 0.71073
_diffrn_reflns_av_R_equivalents 0.0645
_diffrn_reflns_av_sigmaI/netI 0.0742
_diffrn_reflns_limit_h_max 14
_diffrn_reflns_limit_h_min -12
_diffrn_reflns_limit_k_max 21
_diffrn_reflns_limit_k_min -16
_diffrn_reflns_limit_l_max 16
_diffrn_reflns_limit_l_min -18
_diffrn_reflns_number 15975
_diffrn_reflns_theta_full 25.01
_diffrn_reflns_theta_max 25.01
_diffrn_reflns_theta_min 2.12
_exptl_absorpt_coefficient_mu 2.021
_exptl_absorpt_correction_T_max 0.7514
_exptl_absorpt_correction_T_min 0.4139
_exptl_absorpt_correction_type multi-scan
_exptl_absorpt_process_details sadabs
_exptl_crystal_density_diffrn 1.543
_exptl_crystal_density_method 'not measured'
_exptl_crystal_F_000 1500
_exptl_crystal_size_max 0.53
_exptl_crystal_size_mid 0.40
_exptl_crystal_size_min 0.15
_refine_diff_density_max 2.223
_refine_diff_density_min -1.451
_refine_diff_density_rms 0.142
_refine_ls_extinction_method none
_refine_ls_goodness_of_fit_ref 1.024
_refine_ls_hydrogen_treatment mixed
_refine_ls_matrix_type full
_refine_ls_number_parameters 397
_refine_ls_number_reflns 5629
_refine_ls_number_restraints 86
_refine_ls_restrained_S_all 1.021
_refine_ls_R_factor_all 0.0829
_refine_ls_R_factor_gt 0.0517
_refine_ls_shift/su_max 0.001
_refine_ls_shift/su_mean 0.000
_refine_ls_structure_factor_coef Fsqd
_refine_ls_weighting_details
;
calc w=1/[\s^2^(Fo^2^)+(0.0973P)^2^+6.4678P] where P=(Fo^2^+2Fc^2^)/3
;
_refine_ls_weighting_scheme calc
_refine_ls_wR_factor_gt 0.1322
_refine_ls_wR_factor_ref 0.1762
_reflns_number_gt 3945
_reflns_number_total 5629
_reflns_threshold_expression >2sigma(I)
_cod_data_source_file Eu.cif
_cod_data_source_block 060916C
_cod_original_sg_symbol_H-M 'P 21/c'
_cod_original_formula_sum 'C22 H30.50 Eu N6.50 O13'
_cod_database_code 1507921

loop_
_symmetry_equiv_pos_as_xyz
'x, y, z'
'-x, y+1/2, -z+1/2'
'-x, -y, -z'
'x, -y-1/2, z-1/2'

loop_
_atom_site_label
_atom_site_type_symbol
_atom_site_fract_x
_atom_site_fract_y
_atom_site_fract_z
_atom_site_U_iso_or_equiv
_atom_site_adp_type
_atom_site_occupancy
_atom_site_symmetry_multiplicity
_atom_site_calc_flag
_atom_site_refinement_flags
Eu1 Eu 0.82093(3) 0.256251(19) 0.25522(2) 0.03513(18) Uani 1 1 d .
N1 N 1.0014(6) 0.4850(3) 0.2668(4) 0.0478(18) Uani 1 1 d .
H1 H 1.0466 0.5157 0.3020 0.057 Uiso 1 1 calc R
N2 N 1.1325(7) 0.5142(4) 0.1086(5) 0.0572(19) Uani 1 1 d .
N3 N 0.5263(5) 0.3108(3) 0.3776(4) 0.0396(15) Uani 1 1 d U
N4 N 0.7424(7) 0.1147(4) 0.1651(5) 0.0499(17) Uani 1 1 d U
N5 N 1.0735(7) 0.2247(5) 0.2975(6) 0.062(2) Uani 1 1 d U
N6 N 0.7211(6) 0.3200(4) 0.0759(5) 0.0487(17) Uani 1 1 d .
N7 N 0.639(2) 0.4893(10) 0.2972(13) 0.107(8) Uani 0.50 1 d PDU
O1 O 0.8992(5) 0.3783(3) 0.2494(4) 0.0495(14) Uani 1 1 d .
O2 O 0.8322(4) 0.3383(3) 0.3914(3) 0.0399(12) Uani 1 1 d .
O3 O 0.6482(4) 0.2871(3) 0.2931(4) 0.0446(13) Uani 1 1 d .
O4 O 0.8505(5) 0.1271(3) 0.1999(4) 0.0495(14) Uani 1 1 d U
O5 O 0.6733(5) 0.1663(3) 0.1692(4) 0.0549(16) Uani 1 1 d U
O6 O 0.7094(7) 0.0557(4) 0.1273(6) 0.099(3) Uani 1 1 d U
O7 O 1.0125(6) 0.2285(4) 0.3538(4) 0.0636(17) Uani 1 1 d U
O8 O 1.0218(6) 0.2426(3) 0.2201(5) 0.0619(18) Uani 1 1 d U
O9 O 1.1751(7) 0.2020(6) 0.3197(6) 0.113(3) Uani 1 1 d U
O10 O 0.8087(5) 0.2756(3) 0.0943(4) 0.0500(14) Uani 1 1 d .
O11 O 0.6764(5) 0.3348(3) 0.1376(4) 0.0525(15) Uani 1 1 d .
O12 O 0.6845(6) 0.3454(4) 0.0012(4) 0.0680(19) Uani 1 1 d .
O13 O 0.8017(5) 0.1643(3) 0.3643(4) 0.0575(16) Uani 1 1 d .
H2 H 0.7723 0.1716 0.4073 0.086 Uiso 1 1 d R
H3 H 0.8339 0.1212 0.3722 0.086 Uiso 1 1 d R
C1 C 0.9651(7) 0.4239(4) 0.3000(5) 0.0401(18) Uani 1 1 d .
C2 C 1.0047(7) 0.4115(4) 0.3953(5) 0.0382(17) Uani 1 1 d .
C3 C 0.9394(7) 0.3686(4) 0.4407(5) 0.0391(18) Uani 1 1 d .
C4 C 0.9790(7) 0.3536(5) 0.5280(5) 0.0437(19) Uani 1 1 d .
H4 H 0.9344 0.3246 0.5562 0.052 Uiso 1 1 calc R
C5 C 1.0865(8) 0.3820(5) 0.5741(6) 0.054(2) Uani 1 1 d .
H5 H 1.1141 0.3720 0.6336 0.065 Uiso 1 1 calc R
C6 C 1.1529(8) 0.4253(5) 0.5320(6) 0.058(2) Uani 1 1 d .
H6 H 1.2241 0.4454 0.5632 0.070 Uiso 1 1 calc R
C7 C 1.1129(7) 0.4381(5) 0.4448(6) 0.052(2) Uani 1 1 d .
H7 H 1.1594 0.4657 0.4168 0.062 Uiso 1 1 calc R
C8 C 0.9686(8) 0.5030(5) 0.1740(6) 0.053(2) Uani 1 1 d .
H8A H 0.9674 0.5574 0.1672 0.064 Uiso 1 1 calc R
H8B H 0.8901 0.4846 0.1484 0.064 Uiso 1 1 calc R
C9 C 1.0500(7) 0.4699(4) 0.1242(5) 0.0432(19) Uani 1 1 d .
C10 C 1.0375(10) 0.3956(5) 0.0943(6) 0.067(3) Uani 1 1 d .
H10 H 0.9803 0.3649 0.1069 0.080 Uiso 1 1 calc R
C11 C 1.1087(10) 0.3679(6) 0.0467(7) 0.069(3) Uani 1 1 d .
H11 H 1.1007 0.3186 0.0262 0.082 Uiso 1 1 calc R
C12 C 1.1915(10) 0.4137(6) 0.0298(7) 0.069(3) Uani 1 1 d .
H12 H 1.2412 0.3967 -0.0030 0.083 Uiso 1 1 calc R
C13 C 1.2004(10) 0.4855(6) 0.0621(7) 0.072(3) Uani 1 1 d .
H13 H 1.2582 0.5163 0.0506 0.086 Uiso 1 1 calc R
C14 C 0.6306(6) 0.3118(4) 0.3622(5) 0.0353(17) Uani 1 1 d .
C15 C 0.7342(6) 0.3451(4) 0.4290(5) 0.0392(17) Uani 1 1 d .
H15A H 0.7199 0.3975 0.4400 0.047 Uiso 1 1 calc R
H15B H 0.7488 0.3175 0.4837 0.047 Uiso 1 1 calc R
C16 C 0.5030(8) 0.3392(5) 0.4590(6) 0.057(2) Uani 1 1 d U
H16 H 0.5787 0.3515 0.4992 0.069 Uiso 1 1 calc R
C17 C 0.4326(10) 0.4123(6) 0.4404(9) 0.091(4) Uani 1 1 d U
H17A H 0.4740 0.4482 0.4143 0.136 Uiso 1 1 calc R
H17B H 0.4219 0.4323 0.4941 0.136 Uiso 1 1 calc R
H17C H 0.3576 0.4022 0.4010 0.136 Uiso 1 1 calc R
C18 C 0.4446(9) 0.2812(8) 0.5041(8) 0.083(3) Uani 1 1 d U
H18A H 0.3651 0.2741 0.4710 0.125 Uiso 1 1 calc R
H18B H 0.4459 0.2985 0.5618 0.125 Uiso 1 1 calc R
H18C H 0.4860 0.2342 0.5080 0.125 Uiso 1 1 calc R
C19 C 0.4252(7) 0.2807(6) 0.3083(6) 0.054(2) Uani 1 1 d U
H19 H 0.3568 0.2849 0.3322 0.065 Uiso 1 1 calc R
C20 C 0.4383(9) 0.1975(6) 0.2915(9) 0.088(4) Uani 1 1 d U
H20A H 0.4999 0.1906 0.2629 0.131 Uiso 1 1 calc R
H20B H 0.3663 0.1785 0.2549 0.131 Uiso 1 1 calc R
H20C H 0.4572 0.1708 0.3461 0.131 Uiso 1 1 calc R
C21 C 0.3971(9) 0.3270(7) 0.2255(7) 0.085(3) Uani 1 1 d U
H21A H 0.3970 0.3795 0.2401 0.127 Uiso 1 1 calc R
H21B H 0.3214 0.3131 0.1898 0.127 Uiso 1 1 calc R
H21C H 0.4550 0.3179 0.1940 0.127 Uiso 1 1 calc R
C22 C 0.6159(19) 0.4963(9) 0.2250(12) 0.067(6) Uani 0.50 1 d PDU
C23 C 0.571(3) 0.5008(12) 0.1297(13) 0.102(8) Uani 0.50 1 d PDU
H23A H 0.5643 0.4510 0.1053 0.153 Uiso 0.50 1 calc PR
H23B H 0.6234 0.5301 0.1058 0.153 Uiso 0.50 1 calc PR
H23C H 0.4951 0.5243 0.1156 0.153 Uiso 0.50 1 calc PR

loop_
_atom_site_aniso_label
_atom_site_aniso_U_11
_atom_site_aniso_U_22
_atom_site_aniso_U_33
_atom_site_aniso_U_23
_atom_site_aniso_U_13
_atom_site_aniso_U_12
Eu1 0.0342(3) 0.0379(3) 0.0378(3) -0.00571(15) 0.01753(18) -0.00325(15)
N1 0.062(5) 0.042(4) 0.042(4) -0.006(3) 0.018(4) -0.020(3)
N2 0.077(5) 0.042(4) 0.063(5) 0.003(3) 0.035(4) -0.012(4)
N3 0.034(3) 0.040(3) 0.049(4) -0.002(3) 0.018(3) 0.000(3)
N4 0.054(4) 0.039(4) 0.058(4) -0.012(3) 0.018(4) -0.001(3)
N5 0.040(4) 0.071(5) 0.076(6) -0.001(4) 0.019(4) -0.007(4)
N6 0.056(5) 0.044(4) 0.051(5) -0.002(3) 0.023(4) -0.011(3)
N7 0.136(17) 0.053(10) 0.095(15) 0.022(10) -0.035(14) -0.036(10)
O1 0.067(4) 0.046(3) 0.042(3) -0.007(2) 0.026(3) -0.020(3)
O2 0.037(3) 0.045(3) 0.044(3) -0.009(2) 0.023(3) -0.010(2)
O3 0.031(3) 0.059(3) 0.048(3) -0.013(3) 0.016(2) -0.011(3)
O4 0.049(4) 0.047(3) 0.058(4) -0.003(3) 0.024(3) 0.008(3)
O5 0.044(3) 0.043(3) 0.076(4) -0.013(3) 0.012(3) 0.009(3)
O6 0.086(5) 0.052(4) 0.152(8) -0.054(5) 0.015(5) -0.007(4)
O7 0.057(4) 0.087(4) 0.051(4) 0.005(3) 0.021(3) 0.006(3)
O8 0.052(4) 0.084(5) 0.055(4) -0.005(3) 0.025(3) -0.008(3)
O9 0.042(5) 0.160(9) 0.141(8) 0.020(7) 0.032(5) 0.024(5)
O10 0.045(3) 0.049(3) 0.061(4) -0.011(3) 0.023(3) 0.002(3)
O11 0.065(4) 0.049(3) 0.050(4) 0.000(3) 0.029(3) 0.003(3)
O12 0.081(5) 0.072(4) 0.055(4) 0.019(3) 0.025(4) 0.006(3)
O13 0.081(4) 0.044(3) 0.065(4) 0.011(3) 0.051(4) 0.012(3)
C1 0.041(4) 0.035(4) 0.052(5) -0.007(3) 0.025(4) -0.009(3)
C2 0.041(4) 0.037(4) 0.039(4) -0.007(3) 0.015(4) -0.008(3)
C3 0.040(4) 0.035(4) 0.048(5) -0.009(3) 0.020(4) -0.007(3)
C4 0.043(5) 0.055(5) 0.040(5) -0.001(4) 0.023(4) -0.007(4)
C5 0.051(6) 0.067(6) 0.043(5) -0.001(4) 0.008(4) -0.005(4)
C6 0.048(6) 0.073(6) 0.051(6) -0.006(4) 0.008(4) -0.022(5)
C7 0.046(5) 0.059(5) 0.055(6) 0.000(4) 0.020(4) -0.011(4)
C8 0.064(6) 0.052(5) 0.049(6) 0.008(4) 0.025(5) -0.008(4)
C9 0.054(5) 0.043(4) 0.032(4) 0.011(3) 0.010(4) -0.005(4)
C10 0.094(8) 0.055(6) 0.058(6) -0.003(4) 0.031(6) -0.019(5)
C11 0.092(8) 0.055(6) 0.059(6) -0.006(5) 0.020(6) -0.008(5)
C12 0.086(8) 0.069(7) 0.061(6) 0.005(5) 0.036(6) 0.005(6)
C13 0.085(8) 0.060(6) 0.086(8) 0.009(5) 0.049(6) -0.004(5)
C14 0.038(4) 0.031(4) 0.042(4) 0.004(3) 0.019(4) 0.005(3)
C15 0.036(4) 0.042(4) 0.046(5) 0.001(3) 0.023(4) 0.007(3)
C16 0.044(5) 0.077(6) 0.056(5) -0.013(4) 0.024(4) 0.001(4)
C17 0.084(8) 0.083(8) 0.119(10) -0.029(7) 0.054(7) 0.015(6)
C18 0.052(6) 0.136(10) 0.074(7) 0.021(7) 0.038(6) 0.002(6)
C19 0.032(4) 0.070(5) 0.065(6) -0.016(5) 0.018(4) -0.005(4)
C20 0.057(7) 0.083(8) 0.129(11) -0.038(7) 0.035(7) -0.028(6)
C21 0.050(6) 0.127(10) 0.070(7) 0.012(7) 0.002(5) 0.009(6)
C22 0.091(14) 0.018(7) 0.079(13) 0.003(8) -0.002(12) 0.003(8)
C23 0.15(2) 0.056(12) 0.090(16) 0.005(11) 0.014(15) 0.051(13)

loop_
_atom_type_symbol
_atom_type_description
_atom_type_scat_dispersion_real
_atom_type_scat_dispersion_imag
_atom_type_scat_source
C C 0.0033 0.0016 'International Tables Vol C Tables 4.2.6.8 and 6.1.1.4'
H H 0.0000 0.0000 'International Tables Vol C Tables 4.2.6.8 and 6.1.1.4'
N N 0.0061 0.0033 'International Tables Vol C Tables 4.2.6.8 and 6.1.1.4'
O O 0.0106 0.0060 'International Tables Vol C Tables 4.2.6.8 and 6.1.1.4'

loop_
_geom_angle_atom_site_label_1
_geom_angle_atom_site_label_2
_geom_angle_atom_site_label_3
_geom_angle
O3 Eu1 O1 99.9(2)
O3 Eu1 O13 74.2(2)
O1 Eu1 O13 138.8(2)
O3 Eu1 O7 127.7(2)
O1 Eu1 O7 84.4(2)
O13 Eu1 O7 69.7(2)
O3 Eu1 O5 75.81(18)
O1 Eu1 O5 142.2(2)
O13 Eu1 O5 77.1(2)
O7 Eu1 O5 128.4(2)
O3 Eu1 O4 120.86(19)
O1 Eu1 O4 137.0(2)
O13 Eu1 O4 71.41(18)
O7 Eu1 O4 81.3(2)
O5 Eu1 O4 50.66(18)
O3 Eu1 O10 113.47(19)
O1 Eu1 O10 76.03(18)
O13 Eu1 O10 144.4(2)
O7 Eu1 O10 118.1(2)
O5 Eu1 O10 71.8(2)
O4 Eu1 O10 75.54(19)
O3 Eu1 O2 60.86(16)
O1 Eu1 O2 65.08(17)
O13 Eu1 O2 77.28(19)
O7 Eu1 O2 75.0(2)
O5 Eu1 O2 134.12(18)
O4 Eu1 O2 145.75(18)
O10 Eu1 O2 137.77(17)
O3 Eu1 O11 66.37(19)
O1 Eu1 O11 70.80(19)
O13 Eu1 O11 135.1(2)
O7 Eu1 O11 154.0(2)
O5 Eu1 O11 73.3(2)
O4 Eu1 O11 111.51(19)
O10 Eu1 O11 49.34(18)
O2 Eu1 O11 100.31(18)
O3 Eu1 O8 171.39(18)
O1 Eu1 O8 71.8(2)
O13 Eu1 O8 110.4(2)
O7 Eu1 O8 50.7(2)
O5 Eu1 O8 112.0(2)
O4 Eu1 O8 67.74(19)
O10 Eu1 O8 67.3(2)
O2 Eu1 O8 112.37(18)
O11 Eu1 O8 111.7(2)
C1 N1 C8 123.5(7)
C1 N1 H1 118.3
C8 N1 H1 118.3
C13 N2 C9 117.3(8)
C14 N3 C16 123.5(7)
C14 N3 C19 118.6(7)
C16 N3 C19 117.9(6)
O6 N4 O5 121.9(8)
O6 N4 O4 121.3(7)
O5 N4 O4 116.7(6)
O9 N5 O8 123.6(9)
O9 N5 O7 120.1(9)
O8 N5 O7 116.2(8)
O12 N6 O11 123.7(8)
O12 N6 O10 120.6(7)
O11 N6 O10 115.7(7)
C1 O1 Eu1 138.5(5)
C3 O2 C15 116.3(6)
C3 O2 Eu1 121.5(4)
C15 O2 Eu1 121.3(4)
C14 O3 Eu1 131.5(5)
N4 O4 Eu1 95.4(4)
N4 O5 Eu1 97.1(5)
N5 O7 Eu1 99.4(5)
N5 O8 Eu1 93.3(5)
N6 O10 Eu1 98.4(5)
N6 O11 Eu1 96.5(5)
Eu1 O13 H2 126.8
Eu1 O13 H3 126.1
H2 O13 H3 106.2
O1 C1 N1 119.0(7)
O1 C1 C2 122.4(6)
N1 C1 C2 118.6(7)
C7 C2 C3 116.1(7)
C7 C2 C1 121.7(7)
C3 C2 C1 122.1(7)
C4 C3 C2 122.1(7)
C4 C3 O2 120.7(7)
C2 C3 O2 117.2(7)
C3 C4 C5 119.4(8)
C3 C4 H4 120.3
C5 C4 H4 120.3
C6 C5 C4 120.3(8)
C6 C5 H5 119.8
C4 C5 H5 119.8
C7 C6 C5 119.3(8)
C7 C6 H6 120.4
C5 C6 H6 120.4
C6 C7 C2 122.8(8)
C6 C7 H7 118.6
C2 C7 H7 118.6
N1 C8 C9 113.6(7)
N1 C8 H8A 108.8
C9 C8 H8A 108.8
N1 C8 H8B 108.8
C9 C8 H8B 108.8
H8A C8 H8B 107.7
N2 C9 C10 120.9(8)
N2 C9 C8 117.7(7)
C10 C9 C8 121.3(8)
C11 C10 C9 120.3(9)
C11 C10 H10 119.9
C9 C10 H10 119.9
C12 C11 C10 118.5(10)
C12 C11 H11 120.8
C10 C11 H11 120.8
C11 C12 C13 118.5(10)
C11 C12 H12 120.8
C13 C12 H12 120.8
N2 C13 C12 124.6(10)
N2 C13 H13 117.7
C12 C13 H13 117.7
O3 C14 N3 122.3(7)
O3 C14 C15 117.5(6)
N3 C14 C15 120.2(7)
O2 C15 C14 105.8(6)
O2 C15 H15A 110.6
C14 C15 H15A 110.6
O2 C15 H15B 110.6
C14 C15 H15B 110.6
H15A C15 H15B 108.7
N3 C16 C18 112.9(8)
N3 C16 C17 109.7(8)
C18 C16 C17 112.1(8)
N3 C16 H16 107.3
C18 C16 H16 107.3
C17 C16 H16 107.3
C16 C17 H17A 109.5
C16 C17 H17B 109.5
H17A C17 H17B 109.5
C16 C17 H17C 109.5
H17A C17 H17C 109.5
H17B C17 H17C 109.5
C16 C18 H18A 109.5
C16 C18 H18B 109.5
H18A C18 H18B 109.5
C16 C18 H18C 109.5
H18A C18 H18C 109.5
H18B C18 H18C 109.5
N3 C19 C21 113.4(8)
N3 C19 C20 112.2(7)
C21 C19 C20 112.8(9)
N3 C19 H19 105.9
C21 C19 H19 105.9
C20 C19 H19 105.9
C19 C20 H20A 109.5
C19 C20 H20B 109.5
H20A C20 H20B 109.5
C19 C20 H20C 109.5
H20A C20 H20C 109.5
H20B C20 H20C 109.5
C19 C21 H21A 109.5
C19 C21 H21B 109.5
H21A C21 H21B 109.5
C19 C21 H21C 109.5
H21A C21 H21C 109.5
H21B C21 H21C 109.5
N7 C22 C23 173(3)
C22 C23 H23A 109.5
C22 C23 H23B 109.5
H23A C23 H23B 109.5
C22 C23 H23C 109.5
H23A C23 H23C 109.5
H23B C23 H23C 109.5

loop_
_geom_bond_atom_site_label_1
_geom_bond_atom_site_label_2
_geom_bond_distance
Eu1 O3 2.339(5)
Eu1 O1 2.368(5)
Eu1 O13 2.428(5)
Eu1 O7 2.447(7)
Eu1 O5 2.495(6)
Eu1 O4 2.510(5)
Eu1 O10 2.537(6)
Eu1 O2 2.576(5)
Eu1 O11 2.587(6)
Eu1 O8 2.588(7)
N1 C1 1.323(9)
N1 C8 1.456(10)
N1 H1 0.8600
N2 C13 1.323(12)
N2 C9 1.326(10)
N3 C14 1.319(9)
N3 C16 1.474(10)
N3 C19 1.498(10)
N4 O6 1.219(8)
N4 O5 1.240(8)
N4 O4 1.275(8)
N5 O9 1.229(10)
N5 O8 1.261(11)
N5 O7 1.284(10)
N6 O12 1.236(9)
N6 O11 1.253(9)
N6 O10 1.274(9)
N7 C22 1.110(16)
O1 C1 1.258(9)
O2 C3 1.413(9)
O2 C15 1.438(8)
O3 C14 1.245(9)
O13 H2 0.8501
O13 H3 0.8500
C1 C2 1.476(11)
C2 C7 1.399(11)
C2 C3 1.408(10)
C3 C4 1.365(11)
C4 C5 1.388(11)
C4 H4 0.9300
C5 C6 1.386(12)
C5 H5 0.9300
C6 C7 1.357(12)
C6 H6 0.9300
C7 H7 0.9300
C8 C9 1.511(12)
C8 H8A 0.9700
C8 H8B 0.9700
C9 C10 1.396(12)
C10 C11 1.358(14)
C10 H10 0.9300
C11 C12 1.351(14)
C11 H11 0.9300
C12 C13 1.367(14)
C12 H12 0.9300
C13 H13 0.9300
C14 C15 1.516(11)
C15 H15A 0.9700
C15 H15B 0.9700
C16 C18 1.517(14)
C16 C17 1.528(14)
C16 H16 0.9800
C17 H17A 0.9600
C17 H17B 0.9600
C17 H17C 0.9600
C18 H18A 0.9600
C18 H18B 0.9600
C18 H18C 0.9600
C19 C21 1.510(14)
C19 C20 1.515(15)
C19 H19 0.9800
C20 H20A 0.9600
C20 H20B 0.9600
C20 H20C 0.9600
C21 H21A 0.9600
C21 H21B 0.9600
C21 H21C 0.9600
C22 C23 1.467(17)
C23 H23A 0.9600
C23 H23B 0.9600
C23 H23C 0.9600
